data_4035476
loop_
_publ_author_name
'Ji, Lei'
'Krummenacher, Ivo'
'Friedrich, Alexandra'
'Lorbach, Andreas'
'Haehnel, Martin'
'Edkins, Katharina'
'Braunschweig, Holger'
'Marder, Todd B.'

_publ_section_title
;
 Synthesis, Photophysical, and Electrochemical Properties of Pyrenes
 Substituted with Donors or Acceptors at the 4- or 4,9-Positions.
;
_journal_issue 7
_journal_name_full 'The Journal of organic chemistry'
_journal_page_first 3599
_journal_page_last 3606
_journal_paper_doi 10.1021/acs.joc.7b03227
_journal_volume 83
_journal_year 2018
_chemical_formula_moiety 'C36 H48 B2 O4, 0.5(C2 H3 N)'
_chemical_formula_sum 'C37 H49.5 B2 N0.5 O4'
_chemical_formula_weight 586.89
_space_group_crystal_system monoclinic
_space_group_IT_number 15
_space_group_name_Hall '-C 2yc'
_space_group_name_H-M_alt 'C 1 2/c 1'
_atom_sites_solution_hydrogens geom
_atom_sites_solution_primary iterative
_atom_sites_solution_secondary difmap
_audit_creation_date 2017-12-19
_audit_creation_method SHELXL-2014/7
_cell_angle_alpha 90
_cell_angle_beta 94.598(10)
_cell_angle_gamma 90
_cell_formula_units_Z 8
_cell_length_a 40.616(11)
_cell_length_b 9.877(3)
_cell_length_c 17.437(5)
_cell_measurement_reflns_used 3485
_cell_measurement_temperature 100(2)
_cell_measurement_theta_max 22.80
_cell_measurement_theta_min 2.40
_cell_volume 6973(3)
_computing_cell_refinement 'Saint+ ver. V8.34A (Bruker AXS)'
_computing_data_collection 'APEX2 ver. 2014.9 (Bruker AXS)'
_computing_data_reduction 'Saint+ ver. V8.34A (Bruker AXS)'
_computing_molecular_graphics 'ShelXLe (Huebschle et all, 2011)'
_computing_publication_material 'SHELXL-2014/7 (Sheldrick, 2014)'
_computing_structure_refinement 'SHELXL-2014/7 (Sheldrick, 2014)'
_computing_structure_solution 'SHELXT (Sheldrick, 2014)'
_diffrn_ambient_temperature 100(2)
_diffrn_detector 'CCD area detector (Apex2)'
_diffrn_detector_area_resol_mean 8.333
_diffrn_measured_fraction_theta_full 0.998
_diffrn_measured_fraction_theta_max 0.998
_diffrn_measurement_device_type 'Bruker X8-APEX II'
_diffrn_measurement_method '\f and \w scans'
_diffrn_radiation_monochromator graphite
_diffrn_radiation_type MoK\a
_diffrn_radiation_wavelength 0.71073
_diffrn_reflns_av_R_equivalents 0.0694
_diffrn_reflns_av_unetI/netI 0.0689
_diffrn_reflns_Laue_measured_fraction_full 0.998
_diffrn_reflns_Laue_measured_fraction_max 0.998
_diffrn_reflns_limit_h_max 48
_diffrn_reflns_limit_h_min -48
_diffrn_reflns_limit_k_max 11
_diffrn_reflns_limit_k_min -11
_diffrn_reflns_limit_l_max 20
_diffrn_reflns_limit_l_min -20
_diffrn_reflns_number 30481
_diffrn_reflns_point_group_measured_fraction_full 0.998
_diffrn_reflns_point_group_measured_fraction_max 0.998
_diffrn_reflns_theta_full 25.027
_diffrn_reflns_theta_max 25.027
_diffrn_reflns_theta_min 2.012
_diffrn_source 'rotating-anode (Nonius FR-591)'
_exptl_absorpt_coefficient_mu 0.070
_exptl_absorpt_correction_T_max 0.9986
_exptl_absorpt_correction_T_min 0.9497
_exptl_absorpt_correction_type analytical
_exptl_absorpt_process_details 'SadAbs 2012/1 (Bruker AXS)'
_exptl_crystal_colour colourless
_exptl_crystal_density_diffrn 1.118
_exptl_crystal_description block
_exptl_crystal_F_000 2536
_exptl_crystal_size_max 0.464
_exptl_crystal_size_mid 0.363
_exptl_crystal_size_min 0.15
_refine_diff_density_max 0.498
_refine_diff_density_min -0.353
_refine_diff_density_rms 0.060
_refine_ls_extinction_method none
_refine_ls_goodness_of_fit_ref 1.047
_refine_ls_hydrogen_treatment constr
_refine_ls_matrix_type full
_refine_ls_number_parameters 452
_refine_ls_number_reflns 6154
_refine_ls_number_restraints 21
_refine_ls_restrained_S_all 1.049
_refine_ls_R_factor_all 0.1444
_refine_ls_R_factor_gt 0.0785
_refine_ls_shift/su_max 0.000
_refine_ls_shift/su_mean 0.000
_refine_ls_structure_factor_coef Fsqd
_refine_ls_weighting_details 'w=1/[\s^2^(Fo^2^)+(0.1217P)^2^+7.9136P] where P=(Fo^2^+2Fc^2^)/3'
_refine_ls_weighting_scheme calc
_refine_ls_wR_factor_gt 0.2060
_refine_ls_wR_factor_ref 0.2475
_reflns_Friedel_coverage 0.000
_reflns_number_gt 3393
_reflns_number_total 6154
_reflns_threshold_expression 'I > 2\s(I)'
_cod_data_source_file jo7b03227_si_006.cif
_cod_data_source_block cmpd_7
_cod_original_sg_symbol_H-M 'C 2/c'
_cod_original_formula_sum 'C37 H49.50 B2 N0.50 O4'
_cod_database_code 4035476
_shelx_shelxl_version_number 2014/7
_shelx_space_group_comment
;
The symmetry employed for this shelxl refinement is uniquely defined
by the following loop, which should always be used as a source of
symmetry information in preference to the above space-group names.
They are only intended as comments.
;
_shelx_estimated_absorpt_t_min 0.968
_shelx_estimated_absorpt_t_max 0.990

loop_
_space_group_symop_operation_xyz
'x, y, z'
'-x, y, -z+1/2'
'x+1/2, y+1/2, z'
'-x+1/2, y+1/2, -z+1/2'
'-x, -y, -z'
'x, -y, z-1/2'
'-x+1/2, -y+1/2, -z'
'x+1/2, -y+1/2, z-1/2'

loop_
_atom_site_label
_atom_site_type_symbol
_atom_site_fract_x
_atom_site_fract_y
_atom_site_fract_z
_atom_site_U_iso_or_equiv
_atom_site_adp_type
_atom_site_occupancy
_atom_site_site_symmetry_order
_atom_site_calc_flag
_atom_site_refinement_flags_posn
_atom_site_refinement_flags_adp
_atom_site_refinement_flags_occupancy
_atom_site_disorder_assembly
_atom_site_disorder_group
O1 O 0.12551(6) 0.6544(2) 0.51794(14) 0.0352(6) Uani 1 1 d . . . . .
B1 B 0.13696(10) 0.5798(4) 0.4598(2) 0.0338(10) Uani 1 1 d . . . . .
C1 C 0.16050(9) 0.1275(3) 0.31204(19) 0.0330(9) Uani 1 1 d . . . . .
H1 H 0.1701 0.0552 0.2857 0.040 Uiso 1 1 calc R U . . .
O2 O 0.16630(6) 0.6254(2) 0.43738(15) 0.0435(7) Uani 1 1 d . . . . .
B2 B 0.11751(11) -0.1132(4) 0.2494(3) 0.0388(11) Uani 1 1 d . . . . .
C2 C 0.18058(9) 0.2324(4) 0.33997(19) 0.0334(9) Uani 1 1 d . . . . .
O3 O 0.14309(7) -0.1164(2) 0.20354(16) 0.0511(8) Uani 1 1 d . . . . .
C3 C 0.16619(9) 0.3406(4) 0.37690(19) 0.0332(9) Uani 1 1 d . . . . .
H3 H 0.1797 0.4140 0.3953 0.040 Uiso 1 1 calc R U . . .
O4 O 0.10075(7) -0.2343(3) 0.25027(17) 0.0532(8) Uani 1 1 d . . . . .
C4 C 0.11750(9) 0.4551(3) 0.42612(19) 0.0315(8) Uani 1 1 d . . . . .
C15 C 0.07845(9) 0.2303(3) 0.37293(19) 0.0316(8) Uani 1 1 d . . . . .
C12 C 0.13247(9) 0.3438(3) 0.38748(18) 0.0301(8) Uani 1 1 d . . . . .
C13 C 0.06377(9) 0.3381(3) 0.4117(2) 0.0328(8) Uani 1 1 d . . . . .
C10 C 0.10593(9) 0.0111(3) 0.2946(2) 0.0356(9) Uani 1 1 d . . . . .
C11 C 0.12668(9) 0.1238(3) 0.32107(19) 0.0318(8) Uani 1 1 d . . . . .
C17 C 0.21815(9) 0.2331(4) 0.3323(2) 0.0381(9) Uani 1 1 d . . . . .
C16 C 0.11250(9) 0.2338(3) 0.35975(18) 0.0281(8) Uani 1 1 d . . . . .
C14 C 0.05831(10) 0.1182(4) 0.3484(2) 0.0381(9) Uani 1 1 d . . . . .
C6 C 0.03065(9) 0.3295(4) 0.4263(2) 0.0393(9) Uani 1 1 d . . . . .
H6 H 0.0211 0.4021 0.4526 0.047 Uiso 1 1 calc R U . . .
C9 C 0.07352(10) 0.0101(4) 0.3093(2) 0.0397(9) Uani 1 1 d . . . . .
H9 H 0.0604 -0.0658 0.2929 0.048 Uiso 1 1 calc R U . . .
C5 C 0.08453(9) 0.4490(3) 0.43637(19) 0.0323(8) Uani 1 1 d . . . . .
H5 H 0.0749 0.5228 0.4614 0.039 Uiso 1 1 calc R U . . .
C24 C -0.04159(11) 0.0781(5) 0.4039(4) 0.0766(16) Uani 1 1 d . . . . .
H24A H -0.0400 0.0589 0.3492 0.115 Uiso 1 1 calc R U . . .
H24B H -0.0649 0.0819 0.4146 0.115 Uiso 1 1 calc R U . . .
H24C H -0.0304 0.0064 0.4349 0.115 Uiso 1 1 calc R U . . .
C23 C -0.02700(11) 0.2362(5) 0.5127(3) 0.0662(14) Uani 1 1 d . . . . .
H23A H -0.0142 0.1657 0.5412 0.099 Uiso 1 1 calc R U . . .
H23B H -0.0501 0.2317 0.5252 0.099 Uiso 1 1 calc R U . . .
H23C H -0.0179 0.3253 0.5271 0.099 Uiso 1 1 calc R U . . .
C22 C -0.04449(13) 0.3265(6) 0.3829(4) 0.0899(19) Uani 1 1 d . . . . .
H22A H -0.0350 0.4140 0.3995 0.135 Uiso 1 1 calc R U . . .
H22B H -0.0676 0.3224 0.3954 0.135 Uiso 1 1 calc R U . . .
H22C H -0.0434 0.3164 0.3273 0.135 Uiso 1 1 calc R U . . .
C21 C -0.02519(10) 0.2136(4) 0.4241(3) 0.0561(12) Uani 1 1 d . . . . .
C8 C 0.02525(10) 0.1151(4) 0.3644(2) 0.0459(10) Uani 1 1 d . . . . .
H8 H 0.0121 0.0395 0.3479 0.055 Uiso 1 1 calc R U . . .
C7 C 0.01095(9) 0.2192(4) 0.4040(2) 0.0426(10) Uani 1 1 d . . . . .
C32 C 0.17311(10) -0.3197(4) 0.2296(3) 0.0542(12) Uani 1 1 d . . . . .
H32A H 0.1932 -0.2643 0.2308 0.081 Uiso 1 1 calc R U . . .
H32B H 0.1779 -0.4106 0.2109 0.081 Uiso 1 1 calc R U . . .
H32C H 0.1657 -0.3261 0.2816 0.081 Uiso 1 1 calc R U . . .
C31 C 0.14654(10) -0.2557(4) 0.1770(2) 0.0420(10) Uani 1 1 d . . . . .
C25 C 0.14644(9) 0.7755(3) 0.5273(2) 0.0353(9) Uani 1 1 d . . . . .
C34 C 0.11167(11) -0.3142(4) 0.1865(3) 0.0522(11) Uani 1 1 d . . . . .
C27 C 0.14978(10) 0.8121(4) 0.6118(2) 0.0435(10) Uani 1 1 d . . . . .
H27A H 0.1281 0.8378 0.6282 0.065 Uiso 1 1 calc R U . . .
H27B H 0.1651 0.8882 0.6201 0.065 Uiso 1 1 calc R U . . .
H27C H 0.1583 0.7339 0.6418 0.065 Uiso 1 1 calc R U . . .
C30 C 0.20216(10) 0.6544(4) 0.5508(3) 0.0560(12) Uani 1 1 d . . . . .
H30A H 0.1900 0.5862 0.5780 0.084 Uiso 1 1 calc R U . . .
H30B H 0.2124 0.7193 0.5879 0.084 Uiso 1 1 calc R U . . .
H30C H 0.2194 0.6099 0.5235 0.084 Uiso 1 1 calc R U . . .
C33 C 0.15636(14) -0.2519(5) 0.0947(3) 0.0697(15) Uani 1 1 d . . . . .
H33A H 0.1391 -0.2062 0.0618 0.105 Uiso 1 1 calc R U . . .
H33B H 0.1591 -0.3445 0.0762 0.105 Uiso 1 1 calc R U . . .
H33C H 0.1772 -0.2024 0.0930 0.105 Uiso 1 1 calc R U . . .
C26 C 0.12861(11) 0.8863(4) 0.4804(3) 0.0518(11) Uani 1 1 d . . . . .
H26A H 0.1258 0.8590 0.4263 0.078 Uiso 1 1 calc R U . . .
H26B H 0.1416 0.9700 0.4852 0.078 Uiso 1 1 calc R U . . .
H26C H 0.1069 0.9017 0.4996 0.078 Uiso 1 1 calc R U . . .
C36 C 0.11175(12) -0.4625(4) 0.2088(3) 0.0685(14) Uani 1 1 d . . . . .
H36A H 0.1272 -0.4766 0.2542 0.103 Uiso 1 1 calc R U . . .
H36B H 0.1186 -0.5173 0.1660 0.103 Uiso 1 1 calc R U . . .
H36C H 0.0895 -0.4894 0.2206 0.103 Uiso 1 1 calc R U . . .
C29 C 0.19638(11) 0.8360(4) 0.4513(3) 0.0627(13) Uani 1 1 d . . . . .
H29A H 0.2164 0.7977 0.4324 0.094 Uiso 1 1 calc R U . . .
H29B H 0.2023 0.9111 0.4865 0.094 Uiso 1 1 calc R U . . .
H29C H 0.1819 0.8694 0.4078 0.094 Uiso 1 1 calc R U . . .
C35 C 0.08622(14) -0.2879(6) 0.1200(3) 0.0849(18) Uani 1 1 d . . . . .
H35A H 0.0641 -0.3037 0.1366 0.127 Uiso 1 1 calc R U . . .
H35B H 0.0901 -0.3490 0.0774 0.127 Uiso 1 1 calc R U . . .
H35C H 0.0880 -0.1938 0.1029 0.127 Uiso 1 1 calc R U . . .
C28 C 0.17861(10) 0.7280(4) 0.4935(2) 0.0417(10) Uani 1 1 d . . . . .
C19A C 0.22637(16) 0.3561(6) 0.2923(4) 0.0461(19) Uani 0.623(6) 1 d . . P A 1
H19A H 0.2141 0.3587 0.2417 0.069 Uiso 0.623(6) 1 calc R U P A 1
H19B H 0.2501 0.3576 0.2860 0.069 Uiso 0.623(6) 1 calc R U P A 1
H19C H 0.2205 0.4350 0.3225 0.069 Uiso 0.623(6) 1 calc R U P A 1
C18A C 0.23343(16) 0.2202(7) 0.4138(4) 0.0497(19) Uani 0.623(6) 1 d . . P A 1
H18A H 0.2269 0.2979 0.4441 0.075 Uiso 0.623(6) 1 calc R U P A 1
H18B H 0.2575 0.2180 0.4136 0.075 Uiso 0.623(6) 1 calc R U P A 1
H18C H 0.2258 0.1364 0.4367 0.075 Uiso 0.623(6) 1 calc R U P A 1
C20A C 0.22755(15) 0.1040(6) 0.2883(4) 0.0450(19) Uani 0.623(6) 1 d . . P A 1
H20A H 0.2194 0.0238 0.3139 0.068 Uiso 0.623(6) 1 calc R U P A 1
H20B H 0.2516 0.0986 0.2879 0.068 Uiso 0.623(6) 1 calc R U P A 1
H20C H 0.2176 0.1080 0.2353 0.068 Uiso 0.623(6) 1 calc R U P A 1
C20B C 0.2262(2) 0.2435(11) 0.2438(5) 0.037(3) Uani 0.377(6) 1 d . . P A 2
H20D H 0.2170 0.1645 0.2155 0.056 Uiso 0.377(6) 1 calc R U P A 2
H20E H 0.2502 0.2461 0.2407 0.056 Uiso 0.377(6) 1 calc R U P A 2
H20F H 0.2163 0.3262 0.2211 0.056 Uiso 0.377(6) 1 calc R U P A 2
C18B C 0.2377(2) 0.1189(10) 0.3677(6) 0.037(3) Uani 0.377(6) 1 d . . P A 2
H18D H 0.2351 0.1165 0.4230 0.055 Uiso 0.377(6) 1 calc R U P A 2
H18E H 0.2610 0.1313 0.3591 0.055 Uiso 0.377(6) 1 calc R U P A 2
H18F H 0.2298 0.0336 0.3442 0.055 Uiso 0.377(6) 1 calc R U P A 2
C19B C 0.2389(2) 0.3683(9) 0.3671(6) 0.038(3) Uani 0.377(6) 1 d . . P A 2
H19D H 0.2303 0.4497 0.3401 0.056 Uiso 0.377(6) 1 calc R U P A 2
H19E H 0.2624 0.3577 0.3594 0.056 Uiso 0.377(6) 1 calc R U P A 2
H19F H 0.2361 0.3771 0.4222 0.056 Uiso 0.377(6) 1 calc R U P A 2
C1_1 C -0.0080(3) -0.2931(10) 0.2450(10) 0.092(4) Uani 0.5 1 d D U P B -1
C2_1 C -0.0179(5) -0.4271(13) 0.2224(12) 0.189(8) Uani 0.5 1 d D U P B -1
H2A_1 H -0.0409 -0.4416 0.2334 0.283 Uiso 0.5 1 calc R U P B -1
H2B_1 H -0.0037 -0.4931 0.2512 0.283 Uiso 0.5 1 calc R U P B -1
H2C_1 H -0.0158 -0.4386 0.1672 0.283 Uiso 0.5 1 calc R U P B -1
N1_1 N -0.0027(5) -0.1831(10) 0.2685(8) 0.117(4) Uani 0.5 1 d D U P B -1

loop_
_atom_site_aniso_label
_atom_site_aniso_U_11
_atom_site_aniso_U_22
_atom_site_aniso_U_33
_atom_site_aniso_U_23
_atom_site_aniso_U_13
_atom_site_aniso_U_12
O1 0.0360(15) 0.0340(13) 0.0365(14) -0.0071(11) 0.0083(12) -0.0061(11)
B1 0.038(3) 0.034(2) 0.030(2) 0.0024(18) 0.011(2) 0.0040(18)
C1 0.044(2) 0.0308(19) 0.0251(18) -0.0014(15) 0.0084(17) 0.0108(16)
O2 0.0453(17) 0.0368(14) 0.0511(16) -0.0081(12) 0.0201(14) -0.0080(12)
B2 0.044(3) 0.036(2) 0.036(2) -0.0056(19) 0.003(2) 0.010(2)
C2 0.035(2) 0.039(2) 0.0263(18) 0.0093(16) 0.0072(16) 0.0112(17)
O3 0.074(2) 0.0304(14) 0.0516(17) -0.0074(12) 0.0234(16) 0.0050(13)
C3 0.039(2) 0.035(2) 0.0261(18) 0.0026(15) 0.0071(17) 0.0062(16)
O4 0.0559(19) 0.0438(16) 0.0616(19) -0.0211(14) 0.0153(15) 0.0036(13)
C4 0.041(2) 0.0298(19) 0.0245(18) -0.0001(15) 0.0065(17) 0.0055(15)
C15 0.038(2) 0.0310(19) 0.0261(18) -0.0013(15) 0.0053(16) 0.0055(15)
C12 0.037(2) 0.0317(19) 0.0221(18) 0.0064(15) 0.0074(16) 0.0060(15)
C13 0.034(2) 0.0320(19) 0.0321(19) -0.0055(16) 0.0029(17) 0.0054(15)
C10 0.045(2) 0.032(2) 0.030(2) -0.0026(16) 0.0038(18) 0.0093(17)
C11 0.041(2) 0.0302(19) 0.0246(18) 0.0037(15) 0.0059(17) 0.0092(16)
C17 0.039(2) 0.035(2) 0.041(2) 0.0011(17) 0.0057(18) 0.0087(16)
C16 0.037(2) 0.0300(18) 0.0176(16) 0.0033(14) 0.0042(15) 0.0076(15)
C14 0.041(2) 0.034(2) 0.040(2) -0.0084(17) 0.0018(18) 0.0052(17)
C6 0.038(2) 0.035(2) 0.046(2) -0.0112(17) 0.0071(19) 0.0056(17)
C9 0.049(3) 0.0302(19) 0.040(2) -0.0084(17) 0.0020(19) 0.0049(17)
C5 0.040(2) 0.0280(18) 0.0299(19) -0.0072(15) 0.0106(17) 0.0026(15)
C24 0.045(3) 0.062(3) 0.124(5) -0.030(3) 0.021(3) -0.008(2)
C23 0.051(3) 0.057(3) 0.094(4) -0.015(3) 0.028(3) -0.004(2)
C22 0.055(3) 0.082(4) 0.133(5) 0.017(4) 0.009(3) 0.022(3)
C21 0.031(2) 0.046(2) 0.092(4) -0.017(2) 0.009(2) 0.0039(18)
C8 0.043(3) 0.035(2) 0.060(3) -0.0127(19) 0.003(2) 0.0011(17)
C7 0.034(2) 0.038(2) 0.055(3) -0.0100(19) 0.0017(19) 0.0055(17)
C32 0.049(3) 0.059(3) 0.054(3) -0.012(2) 0.004(2) 0.013(2)
C31 0.059(3) 0.030(2) 0.038(2) -0.0048(17) 0.009(2) 0.0112(18)
C25 0.038(2) 0.0306(19) 0.039(2) -0.0034(16) 0.0086(17) -0.0101(16)
C34 0.055(3) 0.047(2) 0.055(3) -0.017(2) 0.007(2) 0.012(2)
C27 0.047(3) 0.038(2) 0.046(2) -0.0091(18) 0.007(2) -0.0071(18)
C30 0.043(3) 0.054(3) 0.071(3) -0.005(2) 0.006(2) 0.001(2)
C33 0.109(4) 0.051(3) 0.054(3) 0.000(2) 0.034(3) 0.016(3)
C26 0.059(3) 0.039(2) 0.058(3) 0.003(2) 0.009(2) 0.001(2)
C36 0.075(4) 0.045(3) 0.088(4) -0.021(3) 0.024(3) -0.002(2)
C29 0.069(3) 0.047(3) 0.077(3) -0.006(2) 0.035(3) -0.020(2)
C35 0.083(4) 0.095(4) 0.073(4) -0.030(3) -0.022(3) 0.038(3)
C28 0.043(2) 0.035(2) 0.049(2) -0.0042(18) 0.014(2) -0.0081(17)
C19A 0.040(4) 0.037(4) 0.064(5) -0.004(3) 0.021(4) -0.002(3)
C18A 0.033(4) 0.054(4) 0.060(5) 0.002(4) -0.006(3) -0.002(3)
C20A 0.031(4) 0.037(4) 0.069(5) -0.004(3) 0.017(3) 0.003(3)
C20B 0.027(6) 0.059(7) 0.026(5) 0.001(5) 0.004(4) -0.001(5)
C18B 0.028(6) 0.036(6) 0.047(6) 0.006(5) 0.006(5) -0.001(4)
C19B 0.027(6) 0.036(5) 0.050(7) -0.006(5) 0.003(5) -0.007(4)
C1_1 0.095(5) 0.085(4) 0.097(5) 0.000(3) 0.007(3) -0.003(3)
C2_1 0.194(10) 0.188(10) 0.185(10) -0.017(6) 0.023(6) -0.020(6)
N1_1 0.120(6) 0.109(5) 0.123(8) -0.018(5) 0.005(6) -0.005(5)

loop_
_atom_type_symbol
_atom_type_description
_atom_type_scat_dispersion_real
_atom_type_scat_dispersion_imag
_atom_type_scat_source
C C 0.0033 0.0016 'International Tables Vol C Tables 4.2.6.8 and 6.1.1.4'
H H 0.0000 0.0000 'International Tables Vol C Tables 4.2.6.8 and 6.1.1.4'
B B 0.0013 0.0007 'International Tables Vol C Tables 4.2.6.8 and 6.1.1.4'
N N 0.0061 0.0033 'International Tables Vol C Tables 4.2.6.8 and 6.1.1.4'
O O 0.0106 0.0060 'International Tables Vol C Tables 4.2.6.8 and 6.1.1.4'

loop_
_exptl_crystal_face_index_h
_exptl_crystal_face_index_k
_exptl_crystal_face_index_l
_exptl_crystal_face_perp_dist
-1.00 0.00 0.00 0.0560
1.00 0.00 0.00 0.0750
-1.00 0.00 1.00 0.1920
1.00 0.00 -1.00 0.1010
-1.00 0.00 2.00 0.2120
1.00 0.00 -2.00 0.1070
2.00 -1.00 1.00 0.2350
2.00 -1.00 0.00 0.2010
2.00 -1.00 -1.00 0.1290
2.00 -1.00 -2.00 0.1390
-2.00 1.00 -1.00 0.1350
-2.00 1.00 1.00 0.1590
-1.00 1.00 2.00 0.1970
1.00 -1.00 -2.00 0.1450
2.00 -2.00 -1.00 0.1690
1.00 -1.00 -1.00 0.1390
-1.00 1.00 1.00 0.1660
-2.00 2.00 1.00 0.1610
1.00 1.00 -1.00 0.1360
-1.00 -1.00 1.00 0.2140
-1.00 -1.00 2.00 0.2130
-2.00 -1.00 2.00 0.2070
2.00 1.00 -2.00 0.1310
1.00 0.00 1.00 0.2200
-1.00 0.00 -1.00 0.1230

loop_
_geom_angle_atom_site_label_1
_geom_angle_atom_site_label_2
_geom_angle_atom_site_label_3
_geom_angle
B1 O1 C25 107.1(3)
O2 B1 O1 113.1(3)
O2 B1 C4 125.8(3)
O1 B1 C4 121.1(3)
C2 C1 C11 122.5(3)
B1 O2 C28 107.3(3)
O3 B2 O4 112.8(3)
O3 B2 C10 126.4(4)
O4 B2 C10 120.8(4)
C1 C2 C3 118.6(3)
C1 C2 C17 122.1(3)
C3 C2 C17 119.3(3)
B2 O3 C31 107.8(3)
C12 C3 C2 121.9(3)
B2 O4 C34 106.3(3)
C5 C4 C12 118.7(3)
C5 C4 B1 117.4(3)
C12 C4 B1 123.9(3)
C13 C15 C16 120.7(3)
C13 C15 C14 118.3(3)
C16 C15 C14 121.0(3)
C3 C12 C16 118.6(3)
C3 C12 C4 122.1(3)
C16 C12 C4 119.4(3)
C6 C13 C15 119.4(3)
C6 C13 C5 123.2(3)
C15 C13 C5 117.3(3)
C9 C10 C11 119.5(3)
C9 C10 B2 115.3(3)
C11 C10 B2 125.3(3)
C1 C11 C16 118.2(3)
C1 C11 C10 122.5(3)
C16 C11 C10 119.3(3)
C19A C17 C18A 115.4(5)
C19A C17 C2 108.2(4)
C18B C17 C2 117.4(5)
C18A C17 C2 104.6(4)
C19A C17 C20A 112.1(4)
C18A C17 C20A 107.3(4)
C2 C17 C20A 108.9(4)
C18B C17 C20B 107.8(6)
C2 C17 C20B 111.3(4)
C18B C17 C19B 102.7(6)
C2 C17 C19B 116.4(4)
C20B C17 C19B 99.4(6)
C12 C16 C15 120.1(3)
C12 C16 C11 120.3(3)
C15 C16 C11 119.6(3)
C8 C14 C15 119.8(3)
C8 C14 C9 122.5(3)
C15 C14 C9 117.6(3)
C7 C6 C13 122.7(3)
C10 C9 C14 123.0(3)
C4 C5 C13 123.8(3)
C22 C21 C24 109.7(4)
C22 C21 C7 109.4(4)
C24 C21 C7 112.8(3)
C22 C21 C23 107.4(4)
C24 C21 C23 107.4(4)
C7 C21 C23 109.9(4)
C7 C8 C14 122.0(4)
C6 C7 C8 117.7(4)
C6 C7 C21 120.2(3)
C8 C7 C21 122.0(3)
O3 C31 C32 106.6(3)
O3 C31 C33 108.3(3)
C32 C31 C33 111.0(3)
O3 C31 C34 101.8(3)
C32 C31 C34 113.3(3)
C33 C31 C34 114.9(4)
O1 C25 C27 108.0(3)
O1 C25 C26 106.3(3)
C27 C25 C26 110.8(3)
O1 C25 C28 102.1(3)
C27 C25 C28 115.5(3)
C26 C25 C28 113.3(3)
O4 C34 C35 105.1(3)
O4 C34 C36 108.7(4)
C35 C34 C36 110.5(4)
O4 C34 C31 102.4(3)
C35 C34 C31 115.3(4)
C36 C34 C31 113.9(3)
O2 C28 C29 108.3(3)
O2 C28 C30 105.8(3)
C29 C28 C30 111.0(4)
O2 C28 C25 102.1(3)
C29 C28 C25 114.9(3)
C30 C28 C25 113.7(3)
N1_1 C1_1 C2_1 173(2)

loop_
_geom_bond_atom_site_label_1
_geom_bond_atom_site_label_2
_geom_bond_distance
O1 B1 1.365(4)
O1 C25 1.469(4)
B1 O2 1.361(5)
B1 C4 1.553(5)
C1 C2 1.383(5)
C1 C11 1.396(5)
O2 C28 1.468(4)
B2 O3 1.361(5)
B2 O4 1.377(5)
B2 C10 1.552(5)
C2 C3 1.399(5)
C2 C17 1.543(5)
O3 C31 1.462(4)
C3 C12 1.397(5)
O4 C34 1.462(5)
C4 C5 1.366(5)
C4 C12 1.449(4)
C15 C13 1.418(4)
C15 C16 1.420(5)
C15 C14 1.422(5)
C12 C16 1.418(5)
C13 C6 1.392(5)
C13 C5 1.427(5)
C10 C9 1.361(5)
C10 C11 1.449(5)
C11 C16 1.425(4)
C17 C19A 1.452(7)
C17 C18B 1.484(10)
C17 C18A 1.511(8)
C17 C20A 1.551(7)
C17 C20B 1.606(9)
C17 C19B 1.667(10)
C14 C8 1.394(5)
C14 C9 1.433(5)
C6 C7 1.388(5)
C24 C21 1.523(6)
C23 C21 1.568(7)
C22 C21 1.512(7)
C21 C7 1.538(5)
C8 C7 1.392(5)
C32 C31 1.500(6)
C31 C33 1.520(6)
C31 C34 1.551(6)
C25 C27 1.512(5)
C25 C26 1.515(5)
C25 C28 1.549(5)
C34 C35 1.513(7)
C34 C36 1.515(6)
C30 C28 1.513(6)
C29 C28 1.511(5)
C1_1 N1_1 1.175(7)
C1_1 C2_1 1.430(8)

loop_
_geom_torsion_atom_site_label_1
_geom_torsion_atom_site_label_2
_geom_torsion_atom_site_label_3
_geom_torsion_atom_site_label_4
_geom_torsion
C25 O1 B1 O2 10.0(4)
C25 O1 B1 C4 -170.9(3)
O1 B1 O2 C28 9.5(4)
C4 B1 O2 C28 -169.5(4)
C11 C1 C2 C3 -1.7(5)
C11 C1 C2 C17 177.7(3)
O4 B2 O3 C31 -6.6(5)
C10 B2 O3 C31 176.2(4)
C1 C2 C3 C12 1.3(5)
C17 C2 C3 C12 -178.2(3)
O3 B2 O4 C34 -13.4(5)
C10 B2 O4 C34 164.0(4)
O2 B1 C4 C5 -159.2(4)
O1 B1 C4 C5 21.8(5)
O2 B1 C4 C12 23.2(6)
O1 B1 C4 C12 -155.8(3)
C2 C3 C12 C16 0.0(5)
C2 C3 C12 C4 179.6(3)
C5 C4 C12 C3 -178.0(3)
B1 C4 C12 C3 -0.5(5)
C5 C4 C12 C16 1.6(5)
B1 C4 C12 C16 179.1(3)
C16 C15 C13 C6 -177.6(3)
C14 C15 C13 C6 1.7(5)
C16 C15 C13 C5 0.1(5)
C14 C15 C13 C5 179.5(3)
O3 B2 C10 C9 153.6(4)
O4 B2 C10 C9 -23.4(5)
O3 B2 C10 C11 -26.4(6)
O4 B2 C10 C11 156.6(4)
C2 C1 C11 C16 0.9(5)
C2 C1 C11 C10 -177.4(3)
C9 C10 C11 C1 176.1(3)
B2 C10 C11 C1 -3.9(5)
C9 C10 C11 C16 -2.2(5)
B2 C10 C11 C16 177.9(3)
C1 C2 C17 C19A 123.5(4)
C3 C2 C17 C19A -57.0(5)
C1 C2 C17 C18B -59.0(6)
C3 C2 C17 C18B 120.4(6)
C1 C2 C17 C18A -113.0(4)
C3 C2 C17 C18A 66.4(4)
C1 C2 C17 C20A 1.4(5)
C3 C2 C17 C20A -179.1(4)
C1 C2 C17 C20B 65.8(6)
C3 C2 C17 C20B -114.7(5)
C1 C2 C17 C19B 178.7(5)
C3 C2 C17 C19B -1.9(6)
C3 C12 C16 C15 176.8(3)
C4 C12 C16 C15 -2.8(5)
C3 C12 C16 C11 -0.8(5)
C4 C12 C16 C11 179.5(3)
C13 C15 C16 C12 2.0(5)
C14 C15 C16 C12 -177.4(3)
C13 C15 C16 C11 179.6(3)
C14 C15 C16 C11 0.3(5)
C1 C11 C16 C12 0.5(5)
C10 C11 C16 C12 178.8(3)
C1 C11 C16 C15 -177.2(3)
C10 C11 C16 C15 1.1(5)
C13 C15 C14 C8 -1.6(5)
C16 C15 C14 C8 177.7(3)
C13 C15 C14 C9 -180.0(3)
C16 C15 C14 C9 -0.6(5)
C15 C13 C6 C7 -0.4(6)
C5 C13 C6 C7 -178.0(4)
C11 C10 C9 C14 1.9(6)
B2 C10 C9 C14 -178.2(3)
C8 C14 C9 C10 -178.8(4)
C15 C14 C9 C10 -0.5(6)
C12 C4 C5 C13 0.6(5)
B1 C4 C5 C13 -177.1(3)
C6 C13 C5 C4 176.2(4)
C15 C13 C5 C4 -1.4(5)
C15 C14 C8 C7 0.2(6)
C9 C14 C8 C7 178.5(4)
C13 C6 C7 C8 -1.0(6)
C13 C6 C7 C21 178.0(4)
C14 C8 C7 C6 1.1(6)
C14 C8 C7 C21 -177.9(4)
C22 C21 C7 C6 64.7(6)
C24 C21 C7 C6 -172.9(4)
C23 C21 C7 C6 -53.1(5)
C22 C21 C7 C8 -116.4(5)
C24 C21 C7 C8 6.1(6)
C23 C21 C7 C8 125.9(4)
B2 O3 C31 C32 -96.8(4)
B2 O3 C31 C33 143.7(4)
B2 O3 C31 C34 22.2(4)
B1 O1 C25 C27 -145.9(3)
B1 O1 C25 C26 95.3(3)
B1 O1 C25 C28 -23.7(4)
B2 O4 C34 C35 -94.8(4)
B2 O4 C34 C36 146.9(4)
B2 O4 C34 C31 26.1(4)
O3 C31 C34 O4 -29.0(4)
C32 C31 C34 O4 85.1(4)
C33 C31 C34 O4 -145.8(3)
O3 C31 C34 C35 84.5(4)
C32 C31 C34 C35 -161.4(4)
C33 C31 C34 C35 -32.3(5)
O3 C31 C34 C36 -146.2(3)
C32 C31 C34 C36 -32.1(5)
C33 C31 C34 C36 97.0(4)
B1 O2 C28 C29 -145.1(3)
B1 O2 C28 C30 95.8(3)
B1 O2 C28 C25 -23.4(4)
O1 C25 C28 O2 28.1(3)
C27 C25 C28 O2 145.0(3)
C26 C25 C28 O2 -85.8(3)
O1 C25 C28 C29 145.1(3)
C27 C25 C28 C29 -98.0(4)
C26 C25 C28 C29 31.2(5)
O1 C25 C28 C30 -85.3(4)
C27 C25 C28 C30 31.5(4)
C26 C25 C28 C30 160.8(3)
